data_7057870
loop_
_publ_author_name
'Das, Avijit'
'Goswami, Soumyabrata'
'Ghosh, Ashutosh'

_publ_section_title
;
 Rare azido and hydroxido bridged tetranuclear Co(II) complexes of a
 polynucleating Mannich base ligand with defect dicubane core: Structures,
 magnetism and phenoxazinone synthase like activity
;
_journal_name_full 'New Journal of Chemistry'
_journal_paper_doi 10.1039/C8NJ04750B
_journal_year 2018
_chemical_formula_sum 'C50 H68 Co4 N8 O10 Se2'
_chemical_formula_weight 1334.76
_space_group_crystal_system monoclinic
_space_group_IT_number 14
_space_group_name_Hall '-P 2ybc'
_space_group_name_H-M_alt 'P 1 21/c 1'
_symmetry_space_group_name_Hall '-P 2ybc'
_symmetry_space_group_name_H-M 'P 1 21/c 1'
_atom_sites_solution_hydrogens mixed
_audit_creation_method SHELXL-2014/7
_audit_update_record
;
2018-10-26 deposited with the CCDC.
2018-10-30 downloaded from the CCDC.
;
_cell_angle_alpha 90
_cell_angle_beta 90.839(3)
_cell_angle_gamma 90
_cell_formula_units_Z 2
_cell_length_a 10.8554(6)
_cell_length_b 19.3089(10)
_cell_length_c 13.0765(7)
_cell_measurement_reflns_used 9787
_cell_measurement_temperature 298(2)
_cell_measurement_theta_max 25.113
_cell_measurement_theta_min 2.622
_cell_volume 2740.6(3)
_computing_cell_refinement 'Bruker SAINT'
_computing_data_collection 'Bruker APEX2'
_computing_data_reduction 'Bruker SAINT'
_computing_molecular_graphics PLATON(Spek,2004)
_computing_publication_material 'SHELXL-2014/7, PLATON, WINGX (Ferrugia, 2012)'
_computing_structure_refinement 'SHELXL-2014/7 (Sheldrick, 2014)'
_computing_structure_solution 'SHELXT 2014/7 (Sheldrick, 2014)'
_diffrn_ambient_temperature 298(2)
_diffrn_measured_fraction_theta_full 0.996
_diffrn_measured_fraction_theta_max 0.996
_diffrn_measurement_device_type 'Bruker APEX-II CCD'
_diffrn_measurement_method '\f and \w scans'
_diffrn_radiation_type MoK\a
_diffrn_radiation_wavelength 0.71073
_diffrn_reflns_av_R_equivalents 0.0997
_diffrn_reflns_av_unetI/netI 0.0411
_diffrn_reflns_Laue_measured_fraction_full 0.996
_diffrn_reflns_Laue_measured_fraction_max 0.996
_diffrn_reflns_limit_h_max 12
_diffrn_reflns_limit_h_min -12
_diffrn_reflns_limit_k_max 23
_diffrn_reflns_limit_k_min -23
_diffrn_reflns_limit_l_max 15
_diffrn_reflns_limit_l_min -15
_diffrn_reflns_number 66748
_diffrn_reflns_point_group_measured_fraction_full 0.996
_diffrn_reflns_point_group_measured_fraction_max 0.996
_diffrn_reflns_theta_full 25.113
_diffrn_reflns_theta_max 25.113
_diffrn_reflns_theta_min 2.622
_exptl_absorpt_coefficient_mu 2.580
_exptl_absorpt_correction_T_max 0.300
_exptl_absorpt_correction_T_min 0.145
_exptl_absorpt_correction_type multi-scan
_exptl_absorpt_process_details SADABS
_exptl_crystal_colour BLUE
_exptl_crystal_density_diffrn 1.617
_exptl_crystal_description NEEDLE
_exptl_crystal_F_000 2075
_exptl_crystal_size_max 0.18
_exptl_crystal_size_mid 0.14
_exptl_crystal_size_min 0.10
_refine_diff_density_max 0.761
_refine_diff_density_min -0.759
_refine_diff_density_rms 0.085
_refine_ls_extinction_method none
_refine_ls_goodness_of_fit_ref 1.045
_refine_ls_hydrogen_treatment mixed
_refine_ls_matrix_type full
_refine_ls_number_parameters 345
_refine_ls_number_reflns 4865
_refine_ls_number_restraints 0
_refine_ls_restrained_S_all 1.045
_refine_ls_R_factor_all 0.0676
_refine_ls_R_factor_gt 0.0439
_refine_ls_shift/su_max 0.001
_refine_ls_shift/su_mean 0.000
_refine_ls_structure_factor_coef Fsqd
_refine_ls_weighting_details 'w=1/[\s^2^(Fo^2^)+(0.1000P)^2^+0.3687P] where P=(Fo^2^+2Fc^2^)/3'
_refine_ls_weighting_scheme calc
_refine_ls_wR_factor_gt 0.1274
_refine_ls_wR_factor_ref 0.1477
_reflns_Friedel_coverage 0.000
_reflns_number_gt 3686
_reflns_number_total 4865
_reflns_threshold_expression 'I > 2\s(I)'
_cod_data_source_file c8nj04750b2.cif
_cod_data_source_block 3
_cod_depositor_comments
;
The following automatic conversions were performed:

'_exptl_absorpt_correction_type' value 'MULTI-SCAN' changed to
'multi-scan' according to
/home/data/users/saulius/crontab/automatic-downloads/rss-feeds/RSC/lib/dictionaries/cif_core.dic
dictionary named 'cif_core.dic' version 2.4.2 from 2011-04-26.

Automatic conversion script
Id: cif_fix_values 4973 2017-02-22 13:04:09Z antanas 
;
_cod_database_code 7057870
_shelx_shelxl_version_number 2014/7
_shelx_space_group_comment
;
The symmetry employed for this shelxl refinement is uniquely defined
by the following loop, which should always be used as a source of
symmetry information in preference to the above space-group names.
They are only intended as comments.
;

loop_
_space_group_symop_operation_xyz
'x, y, z'
'-x, y+1/2, -z+1/2'
'-x, -y, -z'
'x, -y-1/2, z-1/2'

loop_
_atom_site_label
_atom_site_type_symbol
_atom_site_fract_x
_atom_site_fract_y
_atom_site_fract_z
_atom_site_U_iso_or_equiv
_atom_site_adp_type
_atom_site_occupancy
_atom_site_site_symmetry_order
_atom_site_calc_flag
_atom_site_refinement_flags_posn
_atom_site_refinement_flags_adp
Co1 Co 0.36864(5) 0.53560(3) 0.46723(4) 0.02711(18) Uani 1 1 d . .
Co2 Co 0.37874(5) 0.39000(3) 0.58445(4) 0.0335(2) Uani 1 1 d . .
O1 O 0.3051(3) 0.43376(13) 0.4625(2) 0.0338(7) Uani 1 1 d . .
O5 O 0.4597(2) 0.49035(14) 0.5966(2) 0.0319(6) Uani 1 1 d . .
O3 O 0.4565(2) 0.63088(13) 0.4660(2) 0.0358(7) Uani 1 1 d . .
O2 O 0.2613(3) 0.30543(14) 0.5124(3) 0.0467(8) Uani 1 1 d . .
O4 O 0.5230(3) 0.72281(16) 0.3295(3) 0.0464(8) Uani 1 1 d . .
N2 N 0.2192(3) 0.58829(16) 0.5500(3) 0.0330(8) Uani 1 1 d . .
N1 N 0.2346(3) 0.55007(17) 0.3385(3) 0.0342(8) Uani 1 1 d . .
N3 N 0.2751(4) 0.38774(19) 0.7093(3) 0.0462(10) Uani 1 1 d . .
C16 C 0.4008(3) 0.6931(2) 0.4682(3) 0.0316(10) Uani 1 1 d . .
C1 C 0.2359(4) 0.3964(2) 0.3971(3) 0.0323(10) Uani 1 1 d . .
C11 C 0.3071(4) 0.7067(2) 0.5348(3) 0.0336(10) Uani 1 1 d . .
C2 C 0.2067(4) 0.3279(2) 0.4230(3) 0.0359(10) Uani 1 1 d . .
C6 C 0.1915(4) 0.4221(2) 0.3049(4) 0.0352(10) Uani 1 1 d . .
C15 C 0.4328(4) 0.7435(2) 0.3950(3) 0.0348(10) Uani 1 1 d . .
C10 C 0.2641(4) 0.6508(2) 0.6047(3) 0.0403(11) Uani 1 1 d . .
H10A H 0.3315 0.6377 0.6502 0.048 Uiso 1 1 calc R U
H10B H 0.1982 0.6688 0.6465 0.048 Uiso 1 1 calc R U
C14 C 0.3732(4) 0.8071(2) 0.3933(4) 0.0408(11) Uani 1 1 d . .
H14 H 0.3957 0.8403 0.3455 0.049 Uiso 1 1 calc R U
C8 C 0.1142(4) 0.5560(2) 0.3883(4) 0.0443(12) Uani 1 1 d . .
H8A H 0.0897 0.5110 0.4140 0.053 Uiso 1 1 calc R U
H8B H 0.0527 0.5709 0.3385 0.053 Uiso 1 1 calc R U
C12 C 0.2483(4) 0.7708(2) 0.5311(3) 0.0406(11) Uani 1 1 d . .
H12 H 0.1852 0.7798 0.5766 0.049 Uiso 1 1 calc R U
C3 C 0.1297(4) 0.2887(2) 0.3615(4) 0.0436(11) Uani 1 1 d . .
H3 H 0.1104 0.2437 0.3810 0.052 Uiso 1 1 calc R U
C13 C 0.2810(4) 0.8217(2) 0.4616(4) 0.0426(11) Uani 1 1 d . .
C9 C 0.1197(4) 0.6070(2) 0.4753(4) 0.0412(11) Uani 1 1 d . .
H9A H 0.1348 0.6531 0.4487 0.049 Uiso 1 1 calc R U
H9B H 0.0411 0.6076 0.5097 0.049 Uiso 1 1 calc R U
C50 C 0.2049(5) 0.3980(2) 0.7725(4) 0.0417(11) Uani 1 1 d . .
C5 C 0.1144(4) 0.3806(2) 0.2447(4) 0.0456(12) Uani 1 1 d . .
H5 H 0.0841 0.3984 0.1832 0.055 Uiso 1 1 calc R U
C19 C 0.1706(4) 0.5402(2) 0.6270(4) 0.0453(12) Uani 1 1 d . .
H19A H 0.2336 0.5304 0.6772 0.068 Uiso 1 1 calc R U
H19B H 0.1455 0.4979 0.5942 0.068 Uiso 1 1 calc R U
H19C H 0.1011 0.5609 0.6597 0.068 Uiso 1 1 calc R U
C7 C 0.2322(5) 0.4914(2) 0.2652(3) 0.0435(11) Uani 1 1 d . .
H7A H 0.3143 0.4861 0.2381 0.052 Uiso 1 1 calc R U
H7B H 0.1781 0.5039 0.2085 0.052 Uiso 1 1 calc R U
C4 C 0.0810(4) 0.3147(2) 0.2720(4) 0.0460(12) Uani 1 1 d . .
C20 C 0.2609(5) 0.6124(2) 0.2775(4) 0.0510(13) Uani 1 1 d . .
H20A H 0.2008 0.6165 0.2232 0.077 Uiso 1 1 calc R U
H20B H 0.3416 0.6086 0.2490 0.077 Uiso 1 1 calc R U
H20C H 0.2573 0.6526 0.3205 0.077 Uiso 1 1 calc R U
C18 C 0.2155(5) 0.8909(2) 0.4588(5) 0.0637(16) Uani 1 1 d . .
H18A H 0.2580 0.9229 0.5030 0.096 Uiso 1 1 calc R U
H18B H 0.1324 0.8851 0.4816 0.096 Uiso 1 1 calc R U
H18C H 0.2145 0.9084 0.3902 0.096 Uiso 1 1 calc R U
C17 C 0.5474(6) 0.7656(3) 0.2448(4) 0.0698(17) Uani 1 1 d . .
H17A H 0.4764 0.7668 0.2002 0.105 Uiso 1 1 calc R U
H17B H 0.6165 0.7475 0.2084 0.105 Uiso 1 1 calc R U
H17C H 0.5658 0.8116 0.2682 0.105 Uiso 1 1 calc R U
N4 N 0.4635(6) 0.5236(4) 0.8254(5) 0.098(2) Uani 1 1 d . .
C22 C 0.2449(7) 0.2354(3) 0.5403(5) 0.087(2) Uani 1 1 d . .
H22A H 0.1598 0.2230 0.5316 0.131 Uiso 1 1 calc R U
H22B H 0.2693 0.2292 0.6106 0.131 Uiso 1 1 calc R U
H22C H 0.2945 0.2065 0.4977 0.131 Uiso 1 1 calc R U
C51 C 0.4563(7) 0.4732(5) 0.8741(8) 0.098(3) Uani 1 1 d . .
C52 C 0.4459(11) 0.4097(5) 0.9347(8) 0.154(4) Uani 1 1 d . .
H52A H 0.5238 0.3861 0.9363 0.232 Uiso 1 1 calc R U
H52B H 0.3845 0.3801 0.9044 0.232 Uiso 1 1 calc R U
H52C H 0.4227 0.4212 1.0032 0.232 Uiso 1 1 calc R U
Se1 Se 0.09916(5) 0.41700(3) 0.87150(5) 0.0594(2) Uani 1 1 d . .
C21 C -0.0060(6) 0.2704(3) 0.2075(5) 0.0700(17) Uani 1 1 d . .
H21A H 0.0193 0.2228 0.2115 0.105 Uiso 1 1 calc R U
H21B H -0.0039 0.2855 0.1376 0.105 Uiso 1 1 calc R U
H21C H -0.0882 0.2748 0.2326 0.105 Uiso 1 1 calc R U
H100 H 0.457(3) 0.5122(16) 0.669(3) 0.006(8) Uiso 1 1 d . .

loop_
_atom_site_aniso_label
_atom_site_aniso_U_11
_atom_site_aniso_U_22
_atom_site_aniso_U_33
_atom_site_aniso_U_23
_atom_site_aniso_U_13
_atom_site_aniso_U_12
Co1 0.0195(3) 0.0237(3) 0.0381(4) 0.0031(2) -0.0016(2) -0.0017(2)
Co2 0.0241(3) 0.0348(3) 0.0415(4) 0.0061(3) 0.0009(3) -0.0048(2)
O1 0.0313(16) 0.0270(14) 0.0428(17) 0.0010(13) -0.0127(14) -0.0074(12)
O5 0.0252(15) 0.0298(15) 0.0408(17) 0.0020(13) 0.0001(13) -0.0008(12)
O3 0.0225(15) 0.0219(14) 0.063(2) 0.0064(13) 0.0030(14) 0.0010(11)
O2 0.055(2) 0.0276(15) 0.057(2) 0.0078(14) -0.0117(17) -0.0113(14)
O4 0.0370(18) 0.0424(18) 0.060(2) 0.0111(16) 0.0135(16) 0.0014(14)
N2 0.0264(19) 0.0217(17) 0.051(2) 0.0022(15) 0.0030(17) -0.0014(14)
N1 0.0286(19) 0.0277(18) 0.046(2) 0.0048(16) -0.0080(16) -0.0035(15)
N3 0.046(2) 0.039(2) 0.054(3) 0.0071(19) 0.014(2) -0.0041(18)
C16 0.020(2) 0.026(2) 0.048(3) -0.0005(18) -0.0057(19) -0.0043(16)
C1 0.022(2) 0.028(2) 0.046(3) -0.0071(19) 0.0010(19) 0.0017(17)
C11 0.032(2) 0.025(2) 0.044(3) -0.0036(18) -0.003(2) -0.0036(18)
C2 0.028(2) 0.029(2) 0.051(3) -0.004(2) 0.004(2) 0.0013(18)
C6 0.030(2) 0.028(2) 0.047(3) -0.0061(19) -0.001(2) -0.0007(17)
C15 0.029(2) 0.031(2) 0.045(3) 0.0023(19) -0.002(2) -0.0048(18)
C10 0.043(3) 0.035(2) 0.043(3) -0.003(2) 0.001(2) -0.003(2)
C14 0.042(3) 0.027(2) 0.053(3) 0.007(2) -0.004(2) -0.0035(19)
C8 0.027(2) 0.034(2) 0.072(3) 0.002(2) -0.011(2) -0.0017(19)
C12 0.043(3) 0.035(2) 0.044(3) -0.010(2) 0.007(2) -0.002(2)
C3 0.040(3) 0.030(2) 0.060(3) -0.011(2) 0.002(2) -0.007(2)
C13 0.043(3) 0.025(2) 0.060(3) 0.000(2) -0.001(2) 0.0026(19)
C9 0.022(2) 0.033(2) 0.069(3) 0.002(2) -0.003(2) 0.0031(18)
C50 0.038(3) 0.034(2) 0.053(3) 0.013(2) 0.002(2) -0.001(2)
C5 0.042(3) 0.047(3) 0.047(3) -0.013(2) -0.010(2) 0.006(2)
C19 0.038(3) 0.037(2) 0.061(3) 0.008(2) 0.019(2) 0.002(2)
C7 0.043(3) 0.046(3) 0.041(3) 0.001(2) -0.007(2) 0.000(2)
C4 0.041(3) 0.039(3) 0.058(3) -0.020(2) -0.007(2) -0.004(2)
C20 0.055(3) 0.039(3) 0.058(3) 0.018(2) -0.014(3) -0.011(2)
C18 0.060(4) 0.035(3) 0.096(5) 0.001(3) 0.005(3) 0.013(2)
C17 0.066(4) 0.086(4) 0.058(4) 0.027(3) 0.023(3) 0.013(3)
N4 0.094(5) 0.100(5) 0.101(5) -0.022(4) 0.017(4) 0.006(4)
C22 0.112(6) 0.051(4) 0.097(5) 0.030(3) -0.033(4) -0.036(4)
C51 0.075(5) 0.094(6) 0.124(7) -0.008(5) -0.005(5) 0.007(5)
C52 0.146(9) 0.171(10) 0.144(9) 0.072(8) -0.065(8) -0.014(8)
Se1 0.0581(4) 0.0596(4) 0.0611(4) 0.0084(3) 0.0185(3) 0.0140(3)
C21 0.069(4) 0.062(4) 0.079(4) -0.019(3) -0.017(3) -0.016(3)

loop_
_atom_type_symbol
_atom_type_description
_atom_type_scat_dispersion_real
_atom_type_scat_dispersion_imag
_atom_type_scat_source
C C 0.0033 0.0016 'International Tables Vol C Tables 4.2.6.8 and 6.1.1.4'
H H 0.0000 0.0000 'International Tables Vol C Tables 4.2.6.8 and 6.1.1.4'
N N 0.0061 0.0033 'International Tables Vol C Tables 4.2.6.8 and 6.1.1.4'
O O 0.0106 0.0060 'International Tables Vol C Tables 4.2.6.8 and 6.1.1.4'
Co Co 0.3494 0.9721 'International Tables Vol C Tables 4.2.6.8 and 6.1.1.4'
Se Se -0.0929 2.2259 'International Tables Vol C Tables 4.2.6.8 and 6.1.1.4'

loop_
_geom_angle_atom_site_label_1
_geom_angle_atom_site_label_2
_geom_angle_atom_site_label_3
_geom_angle
_geom_angle_site_symmetry_1
_geom_angle_site_symmetry_3
O3 Co1 O1 171.63(11) . .
O3 Co1 O5 78.40(11) . 3_666
O1 Co1 O5 93.33(11) . 3_666
O3 Co1 O5 99.32(11) . .
O1 Co1 O5 77.68(11) . .
O5 Co1 O5 79.36(12) 3_666 .
O3 Co1 N2 86.36(11) . .
O1 Co1 N2 101.74(12) . .
O5 Co1 N2 163.73(11) 3_666 .
O5 Co1 N2 97.75(12) . .
O3 Co1 N1 100.27(12) . .
O1 Co1 N1 83.31(11) . .
O5 Co1 N1 107.55(13) 3_666 .
O5 Co1 N1 160.18(11) . .
N2 Co1 N1 80.56(13) . .
O3 Co2 O1 100.27(12) 3_666 .
O3 Co2 N3 143.08(15) 3_666 .
O1 Co2 N3 116.47(15) . .
O3 Co2 O5 80.48(11) 3_666 .
O1 Co2 O5 80.34(11) . .
N3 Co2 O5 101.25(14) . .
O3 Co2 O2 102.87(12) 3_666 .
O1 Co2 O2 75.68(11) . .
N3 Co2 O2 90.24(15) . .
O5 Co2 O2 156.01(11) . .
C1 O1 Co2 120.3(2) . .
C1 O1 Co1 135.1(3) . .
Co2 O1 Co1 104.54(12) . .
Co1 O5 Co2 96.88(12) 3_666 .
Co1 O5 Co1 100.64(12) 3_666 .
Co2 O5 Co1 97.31(11) . .
Co1 O5 H100 119.8(18) 3_666 .
Co2 O5 H100 114.8(18) . .
Co1 O5 H100 122.4(18) . .
C16 O3 Co2 127.2(2) . 3_666
C16 O3 Co1 125.9(2) . .
Co2 O3 Co1 104.05(12) 3_666 .
C2 O2 C22 117.9(4) . .
C2 O2 Co2 111.0(2) . .
C22 O2 Co2 130.8(3) . .
C15 O4 C17 117.7(4) . .
C19 N2 C10 107.6(4) . .
C19 N2 C9 109.7(3) . .
C10 N2 C9 110.4(3) . .
C19 N2 Co1 108.5(2) . .
C10 N2 Co1 111.9(3) . .
C9 N2 Co1 108.7(3) . .
C8 N1 C20 110.9(4) . .
C8 N1 C7 109.7(3) . .
C20 N1 C7 105.9(4) . .
C8 N1 Co1 104.5(3) . .
C20 N1 Co1 112.5(3) . .
C7 N1 Co1 113.4(3) . .
C50 N3 Co2 166.2(4) . .
O3 C16 C11 121.5(4) . .
O3 C16 C15 119.0(4) . .
C11 C16 C15 119.3(4) . .
O1 C1 C6 123.2(4) . .
O1 C1 C2 118.6(4) . .
C6 C1 C2 118.2(4) . .
C16 C11 C12 119.4(4) . .
C16 C11 C10 119.3(4) . .
C12 C11 C10 121.1(4) . .
O2 C2 C3 125.0(4) . .
O2 C2 C1 114.1(4) . .
C3 C2 C1 120.9(4) . .
C1 C6 C5 119.0(4) . .
C1 C6 C7 121.3(4) . .
C5 C6 C7 119.5(4) . .
O4 C15 C14 125.7(4) . .
O4 C15 C16 114.2(4) . .
C14 C15 C16 120.1(4) . .
N2 C10 C11 113.3(4) . .
N2 C10 H10A 108.9 . .
C11 C10 H10A 108.9 . .
N2 C10 H10B 108.9 . .
C11 C10 H10B 108.9 . .
H10A C10 H10B 107.7 . .
C13 C14 C15 120.8(4) . .
C13 C14 H14 119.6 . .
C15 C14 H14 119.6 . .
N1 C8 C9 111.1(3) . .
N1 C8 H8A 109.4 . .
C9 C8 H8A 109.4 . .
N1 C8 H8B 109.4 . .
C9 C8 H8B 109.4 . .
H8A C8 H8B 108.0 . .
C13 C12 C11 122.0(4) . .
C13 C12 H12 119.0 . .
C11 C12 H12 119.0 . .
C4 C3 C2 121.3(4) . .
C4 C3 H3 119.3 . .
C2 C3 H3 119.3 . .
C14 C13 C12 118.3(4) . .
C14 C13 C18 120.6(4) . .
C12 C13 C18 121.0(5) . .
N2 C9 C8 110.9(3) . .
N2 C9 H9A 109.5 . .
C8 C9 H9A 109.5 . .
N2 C9 H9B 109.5 . .
C8 C9 H9B 109.5 . .
H9A C9 H9B 108.1 . .
N3 C50 Se1 177.8(4) . .
C4 C5 C6 123.0(5) . .
C4 C5 H5 118.5 . .
C6 C5 H5 118.5 . .
N2 C19 H19A 109.5 . .
N2 C19 H19B 109.5 . .
H19A C19 H19B 109.5 . .
N2 C19 H19C 109.5 . .
H19A C19 H19C 109.5 . .
H19B C19 H19C 109.5 . .
N1 C7 C6 117.3(4) . .
N1 C7 H7A 108.0 . .
C6 C7 H7A 108.0 . .
N1 C7 H7B 108.0 . .
C6 C7 H7B 108.0 . .
H7A C7 H7B 107.2 . .
C3 C4 C5 117.5(4) . .
C3 C4 C21 119.7(5) . .
C5 C4 C21 122.8(5) . .
N1 C20 H20A 109.5 . .
N1 C20 H20B 109.5 . .
H20A C20 H20B 109.5 . .
N1 C20 H20C 109.5 . .
H20A C20 H20C 109.5 . .
H20B C20 H20C 109.5 . .
C13 C18 H18A 109.5 . .
C13 C18 H18B 109.5 . .
H18A C18 H18B 109.5 . .
C13 C18 H18C 109.5 . .
H18A C18 H18C 109.5 . .
H18B C18 H18C 109.5 . .
O4 C17 H17A 109.5 . .
O4 C17 H17B 109.5 . .
H17A C17 H17B 109.5 . .
O4 C17 H17C 109.5 . .
H17A C17 H17C 109.5 . .
H17B C17 H17C 109.5 . .
O2 C22 H22A 109.5 . .
O2 C22 H22B 109.5 . .
H22A C22 H22B 109.5 . .
O2 C22 H22C 109.5 . .
H22A C22 H22C 109.5 . .
H22B C22 H22C 109.5 . .
N4 C51 C52 179.3(10) . .
C51 C52 H52A 109.5 . .
C51 C52 H52B 109.5 . .
H52A C52 H52B 109.5 . .
C51 C52 H52C 109.5 . .
H52A C52 H52C 109.5 . .
H52B C52 H52C 109.5 . .
C4 C21 H21A 109.5 . .
C4 C21 H21B 109.5 . .
H21A C21 H21B 109.5 . .
C4 C21 H21C 109.5 . .
H21A C21 H21C 109.5 . .
H21B C21 H21C 109.5 . .

loop_
_geom_bond_atom_site_label_1
_geom_bond_atom_site_label_2
_geom_bond_distance
_geom_bond_site_symmetry_2
Co1 O3 2.072(3) .
Co1 O1 2.085(3) .
Co1 O5 2.113(3) 3_666
Co1 O5 2.134(3) .
Co1 N2 2.211(3) .
Co1 N1 2.226(3) .
Co2 O3 1.957(3) 3_666
Co2 O1 1.964(3) .
Co2 N3 1.997(4) .
Co2 O5 2.133(3) .
Co2 O2 2.268(3) .
O1 C1 1.341(5) .
O5 Co1 2.113(3) 3_666
O5 H100 1.03(3) .
O3 C16 1.346(5) .
O3 Co2 1.957(3) 3_666
O2 C2 1.373(5) .
O2 C22 1.413(6) .
O4 C15 1.370(5) .
O4 C17 1.409(6) .
N2 C19 1.473(5) .
N2 C10 1.481(5) .
N2 C9 1.490(6) .
N1 C8 1.472(6) .
N1 C20 1.474(5) .
N1 C7 1.484(5) .
N3 C50 1.149(6) .
C16 C11 1.374(6) .
C16 C15 1.411(6) .
C1 C6 1.383(6) .
C1 C2 1.402(6) .
C11 C12 1.393(6) .
C11 C10 1.495(6) .
C2 C3 1.378(6) .
C6 C5 1.394(6) .
C6 C7 1.505(6) .
C15 C14 1.388(6) .
C10 H10A 0.9700 .
C10 H10B 0.9700 .
C14 C13 1.381(7) .
C14 H14 0.9300 .
C8 C9 1.506(7) .
C8 H8A 0.9700 .
C8 H8B 0.9700 .
C12 C13 1.387(6) .
C12 H12 0.9300 .
C3 C4 1.372(7) .
C3 H3 0.9300 .
C13 C18 1.514(6) .
C9 H9A 0.9700 .
C9 H9B 0.9700 .
C50 Se1 1.782(5) .
C5 C4 1.372(6) .
C5 H5 0.9300 .
C19 H19A 0.9600 .
C19 H19B 0.9600 .
C19 H19C 0.9600 .
C7 H7A 0.9700 .
C7 H7B 0.9700 .
C4 C21 1.521(6) .
C20 H20A 0.9600 .
C20 H20B 0.9600 .
C20 H20C 0.9600 .
C18 H18A 0.9600 .
C18 H18B 0.9600 .
C18 H18C 0.9600 .
C17 H17A 0.9600 .
C17 H17B 0.9600 .
C17 H17C 0.9600 .
N4 C51 1.166(9) .
C22 H22A 0.9600 .
C22 H22B 0.9600 .
C22 H22C 0.9600 .
C51 C52 1.466(12) .
C52 H52A 0.9600 .
C52 H52B 0.9600 .
C52 H52C 0.9600 .
C21 H21A 0.9600 .
C21 H21B 0.9600 .
C21 H21C 0.9600 .
